data_1564165
loop_
_publ_author_name
'Wang, Min-Min'
'Wang, Chun'
'Wang, Miao'
'Wang, Jin'
'Zhu, Jin-Li'
'Hu, Lan-Ping'
'Sun, Tong-Ming'
'Tang, Yan-Feng'

_publ_section_title
;
 Synthesis and magnetic property of a cobalt complex constructed by a
 linear Co--NNN--Co unit
;
_journal_name_full 'Inorganica Chimica Acta'
_journal_page_first 119804
_journal_paper_doi 10.1016/j.ica.2020.119804
_journal_volume 511
_journal_year 2020
_chemical_formula_moiety 'C64 H64 Co2 N19 O2'
_chemical_formula_sum 'C67 H90 Cl3 Co2 N19 O10'
_chemical_formula_weight 1545.78
_space_group_crystal_system tetragonal
_space_group_IT_number 128
_space_group_name_Hall '-P 4 2n'
_space_group_name_H-M_alt 'P 4/m n c'
_atom_sites_solution_hydrogens geom
_atom_sites_solution_primary dual
_cell_angle_alpha 90
_cell_angle_beta 90
_cell_angle_gamma 90
_cell_formula_units_Z 4
_cell_length_a 16.0083(6)
_cell_length_b 16.0083(6)
_cell_length_c 29.6119(11)
_cell_measurement_reflns_used 1091
_cell_measurement_temperature 120(2)
_cell_measurement_theta_max 50.6670
_cell_measurement_theta_min 3.1240
_cell_volume 7588.5(5)
_computing_cell_refinement
;
CrysAlisPro, Agilent Technologies,
Version 1.171.36.28 (release 01-02-2013 CrysAlis171 .NET)
(compiled Feb  1 2013,16:14:44)
;
_computing_data_collection
;
CrysAlisPro, Agilent Technologies,
Version 1.171.36.28 (release 01-02-2013 CrysAlis171 .NET)
(compiled Feb  1 2013,16:14:44)
;
_computing_data_reduction
;
CrysAlisPro, Agilent Technologies,
Version 1.171.36.28 (release 01-02-2013 CrysAlis171 .NET)
(compiled Feb  1 2013,16:14:44)
;
_computing_molecular_graphics 'Olex2 (Dolomanov et al., 2009)'
_computing_publication_material 'Olex2 (Dolomanov et al., 2009)'
_computing_structure_refinement 'ShelXL (Sheldrick, 2015)'
_computing_structure_solution 'XT (Sheldrick, 2015)'
_diffrn_ambient_temperature 120(2)
_diffrn_detector_area_resol_mean 16.0855
_diffrn_measured_fraction_theta_full 0.997
_diffrn_measured_fraction_theta_max 0.997
_diffrn_measurement_details
;
#__ type_ start__ end____ width___ exp.time_
  1 omega   14.00  103.00   1.0000   20.0000
omega____ theta____ kappa____ phi______ frames
    -       34.3979   57.0000   60.0000 89

#__ type_ start__ end____ width___ exp.time_
  2 omega   70.00  158.00   1.0000  100.0000
omega____ theta____ kappa____ phi______ frames
    -       90.5000   61.0000  -60.0000 88

#__ type_ start__ end____ width___ exp.time_
  3 omega   86.00  160.00   1.0000  100.0000
omega____ theta____ kappa____ phi______ frames
    -       90.5000  111.0000 -120.0000 74

#__ type_ start__ end____ width___ exp.time_
  4 omega   69.00  151.00   1.0000  100.0000
omega____ theta____ kappa____ phi______ frames
    -       90.5000   61.0000  -30.0000 82

#__ type_ start__ end____ width___ exp.time_
  5 omega   32.00   83.00   1.0000  100.0000
omega____ theta____ kappa____ phi______ frames
    -       90.5000  -94.0000    0.0000 51
;
_diffrn_measurement_device_type 'Bruker D8 QUEST'
_diffrn_measurement_method '\w scans'
_diffrn_orient_matrix_UB_11 -0.0052589000
_diffrn_orient_matrix_UB_12 -0.0175590000
_diffrn_orient_matrix_UB_13 -0.0511011000
_diffrn_orient_matrix_UB_21 0.0862209000
_diffrn_orient_matrix_UB_22 0.0407813000
_diffrn_orient_matrix_UB_23 -0.0066961000
_diffrn_orient_matrix_UB_31 0.0423648000
_diffrn_orient_matrix_UB_32 -0.0853634000
_diffrn_orient_matrix_UB_33 0.0072574000
_diffrn_radiation_monochromator mirror
_diffrn_radiation_type CuK\a
_diffrn_radiation_wavelength 1.54184
_diffrn_reflns_av_R_equivalents 0.1058
_diffrn_reflns_av_unetI/netI 0.0583
_diffrn_reflns_Laue_measured_fraction_full 0.997
_diffrn_reflns_Laue_measured_fraction_max 0.997
_diffrn_reflns_limit_h_max 17
_diffrn_reflns_limit_h_min -12
_diffrn_reflns_limit_k_max 17
_diffrn_reflns_limit_k_min -17
_diffrn_reflns_limit_l_max 33
_diffrn_reflns_limit_l_min -28
_diffrn_reflns_number 12749
_diffrn_reflns_point_group_measured_fraction_full 0.997
_diffrn_reflns_point_group_measured_fraction_max 0.997
_diffrn_reflns_theta_full 59.999
_diffrn_reflns_theta_max 59.999
_diffrn_reflns_theta_min 3.138
_diffrn_source 'Enhance Ultra (Cu) X-ray Source'
_exptl_absorpt_coefficient_mu 4.951
_exptl_absorpt_correction_T_max 1.00000
_exptl_absorpt_correction_T_min 0.45076
_exptl_absorpt_correction_type multi-scan
_exptl_absorpt_process_details
;
CrysAlisPro, Agilent Technologies,
Version 1.171.36.28 (release 01-02-2013 CrysAlis171 .NET)
(compiled Feb  1 2013,16:14:44)
Empirical absorption correction using spherical harmonics,
 implemented in SCALE3 ABSPACK scaling algorithm.
;
_exptl_crystal_colour pink
_exptl_crystal_colour_primary pink
_exptl_crystal_density_diffrn 1.353
_exptl_crystal_description block
_exptl_crystal_F_000 3240
_exptl_crystal_size_max 0.198
_exptl_crystal_size_mid 0.099
_exptl_crystal_size_min 0.047
_refine_diff_density_max 0.920
_refine_diff_density_min -0.719
_refine_diff_density_rms 0.060
_refine_ls_extinction_coef .
_refine_ls_extinction_method none
_refine_ls_goodness_of_fit_ref 1.074
_refine_ls_hydrogen_treatment constr
_refine_ls_matrix_type full
_refine_ls_number_parameters 200
_refine_ls_number_reflns 2875
_refine_ls_number_restraints 0
_refine_ls_restrained_S_all 1.074
_refine_ls_R_factor_all 0.1262
_refine_ls_R_factor_gt 0.0802
_refine_ls_shift/su_max 0.000
_refine_ls_shift/su_mean 0.000
_refine_ls_structure_factor_coef Fsqd
_refine_ls_weighting_details 'w=1/[\s^2^(Fo^2^)+(0.1123P)^2^+4.3702P] where P=(Fo^2^+2Fc^2^)/3'
_refine_ls_weighting_scheme calc
_refine_ls_wR_factor_gt 0.2172
_refine_ls_wR_factor_ref 0.2487
_reflns_Friedel_coverage 0.000
_reflns_Friedel_fraction_full .
_reflns_Friedel_fraction_max .
_reflns_number_gt 1593
_reflns_number_total 2875
_reflns_threshold_expression 'I > 2\s(I)'
_cod_data_source_file ICA-2020-511-119804.cif
_cod_data_source_block Co2
_cod_original_cell_volume 7588.5(6)
_cod_database_code 1564165
_shelx_space_group_comment
;
The symmetry employed for this shelxl refinement is uniquely defined
by the following loop, which should always be used as a source of
symmetry information in preference to the above space-group names.
They are only intended as comments.
;
_shelx_estimated_absorpt_t_max 0.801
_shelx_estimated_absorpt_t_min 0.441
_reflns_odcompleteness_completeness 99.23
_reflns_odcompleteness_iscentric 1
_reflns_odcompleteness_theta 62.30
_olex2_refinement_description
;
1. Fixed Uiso
 At 1.2 times of:
  All C(H) groups
 At 1.5 times of:
  All C(H,H,H) groups
2. Uiso/Uaniso restraints and constraints
Uanis(N5) = Uanis(N4) = Uanis(N3)
3.a Aromatic/amide H refined with riding coordinates:
 C1(H1), C4(H4), C5(H5), C6(H6), C7(H7), C10(H10), C12(H12), C13(H13),
 C14(H14), C15(H15)
3.b Idealised Me refined as rotating group:
 C2(H2A,H2B,H2C), C9(H9A,H9B,H9C)
;

loop_
_space_group_symop_operation_xyz
'x, y, z'
'-x, -y, z'
'-y, x, z'
'y, -x, z'
'-x+1/2, y+1/2, -z+1/2'
'x+1/2, -y+1/2, -z+1/2'
'y+1/2, x+1/2, -z+1/2'
'-y+1/2, -x+1/2, -z+1/2'
'-x, -y, -z'
'x, y, -z'
'y, -x, -z'
'-y, x, -z'
'x-1/2, -y-1/2, z-1/2'
'-x-1/2, y-1/2, z-1/2'
'-y-1/2, -x-1/2, z-1/2'
'y-1/2, x-1/2, z-1/2'

loop_
_atom_site_label
_atom_site_type_symbol
_atom_site_fract_x
_atom_site_fract_y
_atom_site_fract_z
_atom_site_U_iso_or_equiv
_atom_site_adp_type
_atom_site_occupancy
_atom_site_site_symmetry_order
_atom_site_calc_flag
_atom_site_refinement_flags_posn
_atom_site_refinement_flags_adp
_atom_site_refinement_flags_occupancy
_atom_site_disorder_assembly
_atom_site_disorder_group
Co1 Co 0.500000 0.500000 0.63092(6) 0.0611(5) Uani 1 4 d S T P . .
Co2 Co 0.500000 0.500000 0.84724(6) 0.0787(7) Uani 1 4 d S T P . .
O1 O 0.500000 0.500000 0.5564(3) 0.091(3) Uani 1 4 d S T P . .
O2 O 0.500000 0.500000 0.9261(4) 0.137(5) Uani 1 4 d S T P . .
N1 N 0.4429(3) 0.3803(3) 0.62728(16) 0.0635(12) Uani 1 1 d . . . . .
N2 N 0.4249(4) 0.2483(4) 0.60688(18) 0.0824(16) Uani 1 1 d . . . . .
N3 N 0.500000 0.500000 0.7023(3) 0.0877(19) Uani 1 4 d S T P . .
N4 N 0.500000 0.500000 0.7400(3) 0.0877(19) Uani 1 4 d S T P . .
N5 N 0.500000 0.500000 0.7774(3) 0.0877(19) Uani 1 4 d S T P . .
N6 N 0.6288(4) 0.5322(4) 0.85333(19) 0.0830(16) Uani 1 1 d . . . . .
N7 N 0.7414(5) 0.5861(4) 0.8852(2) 0.1020(19) Uani 1 1 d . . . . .
C1 C 0.4700(4) 0.3192(5) 0.6016(2) 0.0767(19) Uani 1 1 d . . . . .
H1 H 0.516118 0.324162 0.581611 0.092 Uiso 1 1 calc R . . . .
C2 C 0.4397(6) 0.1660(5) 0.5831(4) 0.127(3) Uani 1 1 d . . . . .
H2A H 0.453582 0.123018 0.605445 0.191 Uiso 1 1 calc GR . . . .
H2B H 0.486130 0.172067 0.561765 0.191 Uiso 1 1 calc GR . . . .
H2C H 0.389140 0.149641 0.566717 0.191 Uiso 1 1 calc GR . . . .
C3 C 0.3631(4) 0.2641(4) 0.6383(2) 0.0747(18) Uani 1 1 d . . . . .
C4 C 0.3005(5) 0.2152(5) 0.6557(3) 0.093(2) Uani 1 1 d . . . . .
H4 H 0.292847 0.158816 0.646598 0.112 Uiso 1 1 calc R . . . .
C5 C 0.2504(5) 0.2517(5) 0.6866(3) 0.095(2) Uani 1 1 d . . . . .
H5 H 0.206405 0.219816 0.699450 0.114 Uiso 1 1 calc R . . . .
C6 C 0.2607(5) 0.3343(5) 0.7003(3) 0.096(2) Uani 1 1 d . . . . .
H6 H 0.223371 0.357167 0.721927 0.116 Uiso 1 1 calc R . . . .
C7 C 0.3242(4) 0.3839(4) 0.6830(2) 0.0746(18) Uani 1 1 d . . . . .
H7 H 0.331574 0.440188 0.692391 0.090 Uiso 1 1 calc R . . . .
C8 C 0.3760(4) 0.3473(4) 0.6513(2) 0.0661(16) Uani 1 1 d . . . . .
C9 C 0.7949(6) 0.6313(6) 0.9182(4) 0.135(3) Uani 1 1 d . . . . .
H9A H 0.838079 0.593460 0.929720 0.203 Uiso 1 1 calc GR . . . .
H9B H 0.760457 0.651181 0.943363 0.203 Uiso 1 1 calc GR . . . .
H9C H 0.821483 0.679078 0.903302 0.203 Uiso 1 1 calc GR . . . .
C10 C 0.6594(5) 0.5763(6) 0.8870(3) 0.098(2) Uani 1 1 d . . . . .
H10 H 0.625693 0.598961 0.910375 0.118 Uiso 1 1 calc R . . . .
C11 C 0.7691(6) 0.5442(5) 0.8470(3) 0.098(2) Uani 1 1 d . . . . .
C12 C 0.8474(6) 0.5343(5) 0.8275(4) 0.118(3) Uani 1 1 d . . . . .
H12 H 0.896005 0.555367 0.841950 0.142 Uiso 1 1 calc R . . . .
C13 C 0.8525(7) 0.4953(6) 0.7887(5) 0.141(4) Uani 1 1 d . . . . .
H13 H 0.905011 0.491775 0.773931 0.169 Uiso 1 1 calc R . . . .
C14 C 0.7818(8) 0.4582(6) 0.7684(3) 0.125(3) Uani 1 1 d . . . . .
H14 H 0.788701 0.426590 0.741477 0.150 Uiso 1 1 calc R . . . .
C15 C 0.7028(6) 0.4667(5) 0.7867(3) 0.093(2) Uani 1 1 d . . . . .
H15 H 0.654901 0.443306 0.772495 0.111 Uiso 1 1 calc R . . . .
C16 C 0.6970(5) 0.5107(4) 0.8264(2) 0.0783(18) Uani 1 1 d . . . . .

loop_
_atom_site_aniso_label
_atom_site_aniso_U_11
_atom_site_aniso_U_22
_atom_site_aniso_U_33
_atom_site_aniso_U_23
_atom_site_aniso_U_13
_atom_site_aniso_U_12
Co1 0.0650(7) 0.0650(7) 0.0533(10) 0.000 0.000 0.000
Co2 0.0880(10) 0.0880(10) 0.0599(11) 0.000 0.000 0.000
O1 0.107(4) 0.107(4) 0.061(5) 0.000 0.000 0.000
O2 0.164(7) 0.164(7) 0.083(7) 0.000 0.000 0.000
N1 0.066(3) 0.060(3) 0.065(3) -0.006(3) 0.000(3) 0.002(3)
N2 0.086(4) 0.074(4) 0.087(4) -0.019(3) -0.001(3) 0.006(3)
N3 0.106(3) 0.106(3) 0.050(3) 0.000 0.000 0.000
N4 0.106(3) 0.106(3) 0.050(3) 0.000 0.000 0.000
N5 0.106(3) 0.106(3) 0.050(3) 0.000 0.000 0.000
N6 0.085(4) 0.090(4) 0.074(3) -0.012(3) 0.007(3) 0.001(3)
N7 0.102(5) 0.095(5) 0.109(5) -0.020(4) -0.004(4) 0.003(4)
C1 0.057(4) 0.092(5) 0.081(4) -0.006(4) 0.001(3) -0.004(3)
C2 0.139(8) 0.083(6) 0.160(8) -0.041(6) -0.001(7) 0.001(5)
C3 0.077(5) 0.065(4) 0.083(4) -0.009(3) -0.010(4) -0.004(3)
C4 0.090(5) 0.072(5) 0.118(6) 0.005(4) -0.004(5) -0.014(4)
C5 0.086(6) 0.084(6) 0.116(6) 0.011(5) 0.016(5) -0.014(4)
C6 0.094(6) 0.093(6) 0.102(5) 0.015(5) 0.018(4) 0.015(5)
C7 0.072(4) 0.069(4) 0.084(4) 0.005(4) 0.009(4) -0.001(3)
C8 0.061(4) 0.069(4) 0.068(4) 0.005(3) -0.008(3) -0.002(3)
C9 0.115(7) 0.121(8) 0.168(9) -0.045(7) -0.012(7) -0.023(6)
C10 0.085(6) 0.120(7) 0.090(5) -0.012(5) 0.010(4) 0.000(5)
C11 0.103(7) 0.071(5) 0.121(6) -0.005(5) 0.015(5) -0.001(4)
C12 0.093(7) 0.080(6) 0.183(9) -0.013(6) 0.019(7) 0.002(5)
C13 0.116(8) 0.098(7) 0.210(12) -0.015(8) 0.066(8) -0.005(6)
C14 0.160(10) 0.088(6) 0.126(7) 0.005(5) 0.063(7) 0.035(6)
C15 0.118(7) 0.076(5) 0.084(5) 0.000(4) 0.020(5) 0.013(4)
C16 0.086(5) 0.063(4) 0.086(4) 0.001(4) 0.011(4) -0.004(4)

loop_
_atom_type_symbol
_atom_type_description
_atom_type_scat_dispersion_real
_atom_type_scat_dispersion_imag
_atom_type_scat_source
C C 0.0181 0.0091 'International Tables Vol C Tables 4.2.6.8 and 6.1.1.4'
H H 0.0000 0.0000 'International Tables Vol C Tables 4.2.6.8 and 6.1.1.4'
Co Co -2.3653 3.6143 'International Tables Vol C Tables 4.2.6.8 and 6.1.1.4'
N N 0.0311 0.0180 'International Tables Vol C Tables 4.2.6.8 and 6.1.1.4'
O O 0.0492 0.0322 'International Tables Vol C Tables 4.2.6.8 and 6.1.1.4'
Cl Cl 0.3639 0.7018 'International Tables Vol C Tables 4.2.6.8 and 6.1.1.4'

loop_
_geom_angle_atom_site_label_1
_geom_angle_atom_site_label_2
_geom_angle_atom_site_label_3
_geom_angle
_geom_angle_site_symmetry_1
_geom_angle_site_symmetry_3
N1 Co1 O1 87.09(13) . .
N1 Co1 O1 87.09(13) 4_565 .
N1 Co1 O1 87.09(13) 2_665 .
N1 Co1 O1 87.09(13) 3_655 .
N1 Co1 N1 174.2(3) 4_565 3_655
N1 Co1 N1 174.2(3) . 2_665
N1 Co1 N1 89.852(15) . 4_565
N1 Co1 N1 89.853(14) 2_665 4_565
N1 Co1 N1 89.853(15) 2_665 3_655
N1 Co1 N1 89.854(14) . 3_655
N3 Co1 O1 180.0 . .
N3 Co1 N1 92.91(14) . 2_665
N3 Co1 N1 92.91(14) . 4_565
N3 Co1 N1 92.91(14) . 3_655
N3 Co1 N1 92.91(14) . .
N5 Co2 O2 180.0 . .
N5 Co2 N6 94.85(16) . 2_665
N5 Co2 N6 94.85(16) . 3_655
N5 Co2 N6 94.85(16) . .
N5 Co2 N6 94.85(16) . 4_565
N6 Co2 O2 85.15(16) . .
N6 Co2 O2 85.15(16) 3_655 .
N6 Co2 O2 85.15(16) 2_665 .
N6 Co2 O2 85.15(16) 4_565 .
N6 Co2 N6 170.3(3) 3_655 4_565
N6 Co2 N6 89.59(3) . 3_655
N6 Co2 N6 89.59(3) 2_665 3_655
N6 Co2 N6 170.3(3) . 2_665
N6 Co2 N6 89.59(3) . 4_565
N6 Co2 N6 89.59(3) 2_665 4_565
C1 N1 Co1 124.0(4) . .
C1 N1 C8 105.6(5) . .
C8 N1 Co1 130.3(4) . .
C1 N2 C2 126.3(7) . .
C1 N2 C3 107.8(5) . .
C3 N2 C2 125.9(7) . .
N4 N3 Co1 180.0 . .
N5 N4 N3 180.0 . .
N4 N5 Co2 180.0 . .
C10 N6 Co2 123.6(5) . .
C10 N6 C16 105.9(6) . .
C16 N6 Co2 130.5(5) . .
C10 N7 C9 127.1(8) . .
C10 N7 C11 107.0(7) . .
C11 N7 C9 126.0(8) . .
N1 C1 N2 112.4(6) . .
N1 C1 H1 123.8 . .
N2 C1 H1 123.8 . .
N2 C2 H2A 109.5 . .
N2 C2 H2B 109.5 . .
N2 C2 H2C 109.5 . .
H2A C2 H2B 109.5 . .
H2A C2 H2C 109.5 . .
H2B C2 H2C 109.5 . .
N2 C3 C8 104.7(6) . .
C4 C3 N2 132.2(7) . .
C4 C3 C8 123.1(7) . .
C3 C4 H4 121.9 . .
C5 C4 C3 116.2(7) . .
C5 C4 H4 121.9 . .
C4 C5 H5 118.7 . .
C4 C5 C6 122.6(7) . .
C6 C5 H5 118.7 . .
C5 C6 H6 119.2 . .
C7 C6 C5 121.5(7) . .
C7 C6 H6 119.2 . .
C6 C7 H7 121.7 . .
C8 C7 C6 116.5(7) . .
C8 C7 H7 121.7 . .
N1 C8 C3 109.4(6) . .
C7 C8 N1 130.5(6) . .
C7 C8 C3 120.1(6) . .
N7 C9 H9A 109.5 . .
N7 C9 H9B 109.5 . .
N7 C9 H9C 109.5 . .
H9A C9 H9B 109.5 . .
H9A C9 H9C 109.5 . .
H9B C9 H9C 109.5 . .
N6 C10 N7 113.7(7) . .
N6 C10 H10 123.1 . .
N7 C10 H10 123.1 . .
N7 C11 C12 133.0(9) . .
N7 C11 C16 106.0(7) . .
C12 C11 C16 121.0(8) . .
C11 C12 H12 120.8 . .
C13 C12 C11 118.3(10) . .
C13 C12 H12 120.8 . .
C12 C13 H13 119.2 . .
C12 C13 C14 121.6(9) . .
C14 C13 H13 119.2 . .
C13 C14 H14 119.2 . .
C15 C14 C13 121.6(9) . .
C15 C14 H14 119.2 . .
C14 C15 H15 121.7 . .
C16 C15 C14 116.5(9) . .
C16 C15 H15 121.7 . .
N6 C16 C11 107.5(6) . .
C15 C16 N6 131.8(7) . .
C15 C16 C11 120.7(7) . .

loop_
_geom_bond_atom_site_label_1
_geom_bond_atom_site_label_2
_geom_bond_distance
_geom_bond_site_symmetry_2
Co1 O1 2.208(8) .
Co1 N1 2.126(5) 3_655
Co1 N1 2.126(5) .
Co1 N1 2.126(5) 4_565
Co1 N1 2.126(5) 2_665
Co1 N3 2.113(10) .
Co2 O2 2.335(11) .
Co2 N5 2.067(10) .
Co2 N6 2.133(6) 3_655
Co2 N6 2.133(6) 4_565
Co2 N6 2.133(6) 2_665
Co2 N6 2.133(6) .
N1 C1 1.312(8) .
N1 C8 1.391(8) .
N2 C1 1.354(9) .
N2 C2 1.513(9) .
N2 C3 1.381(9) .
N3 N4 1.117(12) .
N4 N5 1.109(13) .
N6 C10 1.316(9) .
N6 C16 1.396(9) .
N7 C9 1.488(11) .
N7 C10 1.324(10) .
N7 C11 1.388(10) .
C1 H1 0.9500 .
C2 H2A 0.9800 .
C2 H2B 0.9800 .
C2 H2C 0.9800 .
C3 C4 1.373(10) .
C3 C8 1.401(9) .
C4 H4 0.9500 .
C4 C5 1.348(10) .
C5 H5 0.9500 .
C5 C6 1.393(11) .
C6 H6 0.9500 .
C6 C7 1.388(10) .
C7 H7 0.9500 .
C7 C8 1.382(9) .
C9 H9A 0.9800 .
C9 H9B 0.9800 .
C9 H9C 0.9800 .
C10 H10 0.9500 .
C11 C12 1.388(12) .
C11 C16 1.410(11) .
C12 H12 0.9500 .
C12 C13 1.310(15) .
C13 H13 0.9500 .
C13 C14 1.413(15) .
C14 H14 0.9500 .
C14 C15 1.383(12) .
C15 H15 0.9500 .
C15 C16 1.375(10) .

loop_
_smtbx_masks_void_nr
_smtbx_masks_void_average_x
_smtbx_masks_void_average_y
_smtbx_masks_void_average_z
_smtbx_masks_void_volume
_smtbx_masks_void_count_electrons
_smtbx_masks_void_content
1 -0.116 -0.771 0.500 904.0 284.2 3Cl+3CH3OH+5H2O
2 -0.519 -0.860 0.000 904.0 284.2 ?
3 0.000 0.350 0.177 9.9 0.0 ?
4 0.000 0.350 0.823 9.9 0.0 ?
5 0.000 0.650 0.177 9.9 0.0 ?
6 0.000 0.650 0.823 9.9 0.0 ?
7 0.150 0.500 0.323 9.9 0.0 ?
8 0.150 0.500 0.677 9.9 0.0 ?
9 0.350 0.000 0.177 9.9 0.0 ?
10 0.350 0.000 0.823 9.9 0.0 ?
11 0.500 0.150 0.323 9.9 0.0 ?
12 0.500 0.150 0.677 9.9 0.0 ?
13 0.500 0.850 0.323 9.9 0.0 ?
14 0.500 0.850 0.677 9.9 0.0 ?
15 0.650 0.000 0.177 9.9 0.0 ?
16 0.650 0.000 0.823 9.9 0.0 ?
17 0.850 0.500 0.323 9.9 0.0 ?
18 0.850 0.500 0.677 9.9 0.0 ?
